data_2300497
loop_
_publ_author_name
'Urban, Philipp'
'Simonov, Arkadiy'
'Weber, Thomas'
'Oeckler, Oliver'

_publ_section_title
;
 Real structure of Ge4Bi2Te7: refinement on diffuse scattering data with
 the 3D-\DPDF method
;
_journal_coeditor_code PD5049SUP1
_journal_issue 1
_journal_name_full 'Journal of Applied Crystallography'
_journal_page_first 200
_journal_paper_doi 10.1107/S1600576714027824
_journal_volume 48
_journal_year 2015
_chemical_formula_sum 'Bi1.09 Ge2.37 Te4'
_chemical_formula_weight 910.23
_chemical_name_common 'germanium bismuth telluride'
_space_group_IT_number 225
_symmetry_cell_setting cubic
_symmetry_Int_Tables_number 225
_symmetry_space_group_name_Hall '-F 4 2 3'
_symmetry_space_group_name_H-M 'F m -3 m'
_atom_sites_solution_primary model
_atom_sites_solution_secondary none
_audit_creation_method SHELXL-97
_cell_angle_alpha 90.00
_cell_angle_beta 90.00
_cell_angle_gamma 90.00
_cell_formula_units_Z 1
_cell_length_a 6.055(2)
_cell_length_b 6.055(2)
_cell_length_c 6.055(2)
_cell_measurement_reflns_used 410
_cell_measurement_temperature 293(2)
_cell_measurement_theta_max 20.0755
_cell_measurement_theta_min 3.9105
_cell_volume 221.99(13)
_computing_structure_refinement 'SHELXL-97 (Sheldrick, 1997)'
_computing_structure_solution 'SHELXS-97 (Sheldrick, 1990)'
_diffrn_ambient_temperature 293(2)
_diffrn_detector 'CCD plate'
_diffrn_detector_type FReLoN2k
_diffrn_measured_fraction_theta_full 0.942
_diffrn_measured_fraction_theta_max 0.942
_diffrn_measurement_device_type 'Heavy duty (Huber)'
_diffrn_measurement_method oscillation
_diffrn_measurement_specimen_support 'quartz capillary'
_diffrn_radiation_probe x-ray
_diffrn_radiation_type synchrotron
_diffrn_radiation_wavelength 0.47686
_diffrn_reflns_av_R_equivalents 0.0364
_diffrn_reflns_av_sigmaI/netI 0.0276
_diffrn_reflns_limit_h_max 10
_diffrn_reflns_limit_h_min -7
_diffrn_reflns_limit_k_max 8
_diffrn_reflns_limit_k_min -8
_diffrn_reflns_limit_l_max 8
_diffrn_reflns_limit_l_min -10
_diffrn_reflns_number 1161
_diffrn_reflns_theta_full 24.15
_diffrn_reflns_theta_max 24.15
_diffrn_reflns_theta_min 3.91
_diffrn_source_type 'ESRF beamline ID11'
_exptl_absorpt_coefficient_mu 14.629
_exptl_absorpt_correction_T_max 0.79
_exptl_absorpt_correction_T_min 0.53
_exptl_absorpt_correction_type multi-scan
_exptl_absorpt_process_details SADABS
_exptl_crystal_colour metallic_dark_grey
_exptl_crystal_density_diffrn 6.807
_exptl_crystal_density_method 'not measured'
_exptl_crystal_description octahedron
_exptl_crystal_F_000 374
_exptl_crystal_size_max 0.10
_exptl_crystal_size_mid 0.09
_exptl_crystal_size_min 0.08
_refine_diff_density_max 0.660
_refine_diff_density_min -1.736
_refine_diff_density_rms 0.251
_refine_ls_extinction_method none
_refine_ls_goodness_of_fit_ref 1.350
_refine_ls_matrix_type full
_refine_ls_number_parameters 7
_refine_ls_number_reflns 49
_refine_ls_number_restraints 1
_refine_ls_restrained_S_all 1.335
_refine_ls_R_factor_all 0.0181
_refine_ls_R_factor_gt 0.0156
_refine_ls_shift/su_max 0.000
_refine_ls_shift/su_mean 0.000
_refine_ls_structure_factor_coef Fsqd
_refine_ls_weighting_details 'calc w=1/[\s^2^(Fo^2^)+(0.0052P)^2^+0.0547P] where P=(Fo^2^+2Fc^2^)/3'
_refine_ls_weighting_scheme calc
_refine_ls_wR_factor_gt 0.0183
_refine_ls_wR_factor_ref 0.0191
_reflns_number_gt 47
_reflns_number_total 49
_reflns_threshold_expression >2sigma(I)
_cod_data_source_file pd5049sup1.cif
_cod_data_source_block I
_cod_depositor_comments
;
 Correcting the way multiline values are recorded in the _atom_type loop.

 Antanas Vaitkus,
 2018-07-07
;
_cod_original_cell_volume 222.0(2)
_cod_database_code 2300497
_cod_database_fobs_code 2300497
_publcif_datablock.id {f2f74bf6-eabf-4192-afd0-c45a172ea15a}

_publcif_info_exptl_table_max_cols 4
_publcif_info_exptl_table_use_headnotes n

loop_
_symmetry_equiv_pos_as_xyz
'x, y, z'
'-x, -y, z'
'-x, y, -z'
'x, -y, -z'
'z, x, y'
'z, -x, -y'
'-z, -x, y'
'-z, x, -y'
'y, z, x'
'-y, z, -x'
'y, -z, -x'
'-y, -z, x'
'y, x, -z'
'-y, -x, -z'
'y, -x, z'
'-y, x, z'
'x, z, -y'
'-x, z, y'
'-x, -z, -y'
'x, -z, y'
'z, y, -x'
'z, -y, x'
'-z, y, x'
'-z, -y, -x'
'x, y+1/2, z+1/2'
'-x, -y+1/2, z+1/2'
'-x, y+1/2, -z+1/2'
'x, -y+1/2, -z+1/2'
'z, x+1/2, y+1/2'
'z, -x+1/2, -y+1/2'
'-z, -x+1/2, y+1/2'
'-z, x+1/2, -y+1/2'
'y, z+1/2, x+1/2'
'-y, z+1/2, -x+1/2'
'y, -z+1/2, -x+1/2'
'-y, -z+1/2, x+1/2'
'y, x+1/2, -z+1/2'
'-y, -x+1/2, -z+1/2'
'y, -x+1/2, z+1/2'
'-y, x+1/2, z+1/2'
'x, z+1/2, -y+1/2'
'-x, z+1/2, y+1/2'
'-x, -z+1/2, -y+1/2'
'x, -z+1/2, y+1/2'
'z, y+1/2, -x+1/2'
'z, -y+1/2, x+1/2'
'-z, y+1/2, x+1/2'
'-z, -y+1/2, -x+1/2'
'x+1/2, y, z+1/2'
'-x+1/2, -y, z+1/2'
'-x+1/2, y, -z+1/2'
'x+1/2, -y, -z+1/2'
'z+1/2, x, y+1/2'
'z+1/2, -x, -y+1/2'
'-z+1/2, -x, y+1/2'
'-z+1/2, x, -y+1/2'
'y+1/2, z, x+1/2'
'-y+1/2, z, -x+1/2'
'y+1/2, -z, -x+1/2'
'-y+1/2, -z, x+1/2'
'y+1/2, x, -z+1/2'
'-y+1/2, -x, -z+1/2'
'y+1/2, -x, z+1/2'
'-y+1/2, x, z+1/2'
'x+1/2, z, -y+1/2'
'-x+1/2, z, y+1/2'
'-x+1/2, -z, -y+1/2'
'x+1/2, -z, y+1/2'
'z+1/2, y, -x+1/2'
'z+1/2, -y, x+1/2'
'-z+1/2, y, x+1/2'
'-z+1/2, -y, -x+1/2'
'x+1/2, y+1/2, z'
'-x+1/2, -y+1/2, z'
'-x+1/2, y+1/2, -z'
'x+1/2, -y+1/2, -z'
'z+1/2, x+1/2, y'
'z+1/2, -x+1/2, -y'
'-z+1/2, -x+1/2, y'
'-z+1/2, x+1/2, -y'
'y+1/2, z+1/2, x'
'-y+1/2, z+1/2, -x'
'y+1/2, -z+1/2, -x'
'-y+1/2, -z+1/2, x'
'y+1/2, x+1/2, -z'
'-y+1/2, -x+1/2, -z'
'y+1/2, -x+1/2, z'
'-y+1/2, x+1/2, z'
'x+1/2, z+1/2, -y'
'-x+1/2, z+1/2, y'
'-x+1/2, -z+1/2, -y'
'x+1/2, -z+1/2, y'
'z+1/2, y+1/2, -x'
'z+1/2, -y+1/2, x'
'-z+1/2, y+1/2, x'
'-z+1/2, -y+1/2, -x'
'-x, -y, -z'
'x, y, -z'
'x, -y, z'
'-x, y, z'
'-z, -x, -y'
'-z, x, y'
'z, x, -y'
'z, -x, y'
'-y, -z, -x'
'y, -z, x'
'-y, z, x'
'y, z, -x'
'-y, -x, z'
'y, x, z'
'-y, x, -z'
'y, -x, -z'
'-x, -z, y'
'x, -z, -y'
'x, z, y'
'-x, z, -y'
'-z, -y, x'
'-z, y, -x'
'z, -y, -x'
'z, y, x'
'-x, -y+1/2, -z+1/2'
'x, y+1/2, -z+1/2'
'x, -y+1/2, z+1/2'
'-x, y+1/2, z+1/2'
'-z, -x+1/2, -y+1/2'
'-z, x+1/2, y+1/2'
'z, x+1/2, -y+1/2'
'z, -x+1/2, y+1/2'
'-y, -z+1/2, -x+1/2'
'y, -z+1/2, x+1/2'
'-y, z+1/2, x+1/2'
'y, z+1/2, -x+1/2'
'-y, -x+1/2, z+1/2'
'y, x+1/2, z+1/2'
'-y, x+1/2, -z+1/2'
'y, -x+1/2, -z+1/2'
'-x, -z+1/2, y+1/2'
'x, -z+1/2, -y+1/2'
'x, z+1/2, y+1/2'
'-x, z+1/2, -y+1/2'
'-z, -y+1/2, x+1/2'
'-z, y+1/2, -x+1/2'
'z, -y+1/2, -x+1/2'
'z, y+1/2, x+1/2'
'-x+1/2, -y, -z+1/2'
'x+1/2, y, -z+1/2'
'x+1/2, -y, z+1/2'
'-x+1/2, y, z+1/2'
'-z+1/2, -x, -y+1/2'
'-z+1/2, x, y+1/2'
'z+1/2, x, -y+1/2'
'z+1/2, -x, y+1/2'
'-y+1/2, -z, -x+1/2'
'y+1/2, -z, x+1/2'
'-y+1/2, z, x+1/2'
'y+1/2, z, -x+1/2'
'-y+1/2, -x, z+1/2'
'y+1/2, x, z+1/2'
'-y+1/2, x, -z+1/2'
'y+1/2, -x, -z+1/2'
'-x+1/2, -z, y+1/2'
'x+1/2, -z, -y+1/2'
'x+1/2, z, y+1/2'
'-x+1/2, z, -y+1/2'
'-z+1/2, -y, x+1/2'
'-z+1/2, y, -x+1/2'
'z+1/2, -y, -x+1/2'
'z+1/2, y, x+1/2'
'-x+1/2, -y+1/2, -z'
'x+1/2, y+1/2, -z'
'x+1/2, -y+1/2, z'
'-x+1/2, y+1/2, z'
'-z+1/2, -x+1/2, -y'
'-z+1/2, x+1/2, y'
'z+1/2, x+1/2, -y'
'z+1/2, -x+1/2, y'
'-y+1/2, -z+1/2, -x'
'y+1/2, -z+1/2, x'
'-y+1/2, z+1/2, x'
'y+1/2, z+1/2, -x'
'-y+1/2, -x+1/2, z'
'y+1/2, x+1/2, z'
'-y+1/2, x+1/2, -z'
'y+1/2, -x+1/2, -z'
'-x+1/2, -z+1/2, y'
'x+1/2, -z+1/2, -y'
'x+1/2, z+1/2, y'
'-x+1/2, z+1/2, -y'
'-z+1/2, -y+1/2, x'
'-z+1/2, y+1/2, -x'
'z+1/2, -y+1/2, -x'
'z+1/2, y+1/2, x'

loop_
_atom_site_label
_atom_site_type_symbol
_atom_site_fract_x
_atom_site_fract_y
_atom_site_fract_z
_atom_site_U_iso_or_equiv
_atom_site_adp_type
_atom_site_occupancy
_atom_site_symmetry_multiplicity
_atom_site_calc_flag
_atom_site_refinement_flags
Ge1 Ge 0.0228(4) 0.0228(4) 0.0228(4) 0.0298(10) Uani 0.0740(8) 6 d SP
Bi1 Bi 0.0228(4) 0.0228(4) 0.0228(4) 0.0298(10) Uani 0.0340(5) 6 d SP
Te2 Te 0.5000 0.5000 0.5000 0.02721(18) Uiso 1 48 d S

loop_
_atom_site_aniso_label
_atom_site_aniso_U_11
_atom_site_aniso_U_22
_atom_site_aniso_U_33
_atom_site_aniso_U_23
_atom_site_aniso_U_13
_atom_site_aniso_U_12
Ge1 0.0298(10) 0.0298(10) 0.0298(10) 0.0026(4) 0.0026(4) 0.0026(4)
Bi1 0.0298(10) 0.0298(10) 0.0298(10) 0.0026(4) 0.0026(4) 0.0026(4)

loop_
_atom_type_symbol
_atom_type_description
_atom_type_scat_dispersion_real
_atom_type_scat_dispersion_imag
_atom_type_scat_source
Ge Ge 0.4200 0.9000
;
NIST X-Ray Form Factor, Attenuation, and Scattering Tables,
C. T. Chantler, J. Phys. Chem. Ref. Data 2000, 29, 597.
;
Bi Bi 0.1200 5.6000
;
NIST X-Ray Form Factor, Attenuation, and Scattering Tables,
C. T. Chantler, J. Phys. Chem. Ref. Data 2000, 29, 597.
;
Te Te -1.0500 0.8200
;
 NIST X-Ray Form Factor, Attenuation, and Scattering Tables,
 C. T. Chantler, J. Phys. Chem. Ref. Data 2000, 29, 597.
;

loop_
_geom_angle_atom_site_label_1
_geom_angle_atom_site_label_2
_geom_angle_atom_site_label_3
_geom_angle
_geom_angle_site_symmetry_1
_geom_angle_site_symmetry_3
Te2 Ge1 Te2 95.34(9) 73_445 49_454
Te2 Ge1 Te2 95.34(9) 73_445 25_544
Te2 Ge1 Te2 95.34(9) 49_454 25_544
Bi1 Te2 Bi1 84.40(10) 28 51
Bi1 Te2 Bi1 84.40(10) 28 74
Bi1 Te2 Bi1 84.40(10) 51 74
Bi1 Te2 Ge1 0.00(9) 28 28
Bi1 Te2 Ge1 84.40(10) 51 28
Bi1 Te2 Ge1 84.40(10) 74 28
Bi1 Te2 Ge1 84.40(10) 28 51
Bi1 Te2 Ge1 0.00(9) 51 51
Bi1 Te2 Ge1 84.40(10) 74 51
Ge1 Te2 Ge1 84.40(10) 28 51
Bi1 Te2 Ge1 84.40(10) 28 74
Bi1 Te2 Ge1 84.40(10) 51 74
Bi1 Te2 Ge1 0.0 74 74
Ge1 Te2 Ge1 84.40(10) 28 74
Ge1 Te2 Ge1 84.40(10) 51 74
Bi1 Te2 Bi1 84.66(9) 28 172
Bi1 Te2 Bi1 89.869(5) 51 172
Bi1 Te2 Bi1 5.47(10) 74 172
Ge1 Te2 Bi1 84.66(9) 28 172
Ge1 Te2 Bi1 89.869(5) 51 172
Ge1 Te2 Bi1 5.47(10) 74 172
Bi1 Te2 Bi1 84.66(9) 28 148
Bi1 Te2 Bi1 5.47(10) 51 148
Bi1 Te2 Bi1 89.869(5) 74 148
Ge1 Te2 Bi1 84.66(9) 28 148
Ge1 Te2 Bi1 5.47(10) 51 148
Ge1 Te2 Bi1 89.869(5) 74 148
Bi1 Te2 Bi1 95.34(9) 172 148
Bi1 Te2 Bi1 89.869(5) 28 171
Bi1 Te2 Bi1 84.66(9) 51 171
Bi1 Te2 Bi1 5.47(10) 74 171
Ge1 Te2 Bi1 89.869(5) 28 171
Ge1 Te2 Bi1 84.66(9) 51 171
Ge1 Te2 Bi1 5.47(10) 74 171
Bi1 Te2 Bi1 7.75(14) 172 171
Bi1 Te2 Bi1 90.131(5) 148 171
Bi1 Te2 Bi1 5.47(10) 28 123
Bi1 Te2 Bi1 84.66(9) 51 123
Bi1 Te2 Bi1 89.869(5) 74 123
Ge1 Te2 Bi1 5.47(10) 28 123
Ge1 Te2 Bi1 84.66(9) 51 123
Ge1 Te2 Bi1 89.869(5) 74 123
Bi1 Te2 Bi1 90.131(5) 172 123
Bi1 Te2 Bi1 84.40(10) 148 123
Bi1 Te2 Bi1 95.34(9) 171 123
Bi1 Te2 Ge1 5.47(10) 28 122
Bi1 Te2 Ge1 89.869(5) 51 122
Bi1 Te2 Ge1 84.66(9) 74 122
Ge1 Te2 Ge1 5.47(10) 28 122
Ge1 Te2 Ge1 89.869(5) 51 122
Ge1 Te2 Ge1 84.66(9) 74 122
Bi1 Te2 Ge1 84.40(10) 172 122
Bi1 Te2 Ge1 90.131(5) 148 122
Bi1 Te2 Ge1 90.131(5) 171 122
Bi1 Te2 Ge1 7.75(14) 123 122
Bi1 Te2 Ge1 89.869(5) 28 146
Bi1 Te2 Ge1 5.47(10) 51 146
Bi1 Te2 Ge1 84.66(9) 74 146
Ge1 Te2 Ge1 89.869(5) 28 146
Ge1 Te2 Ge1 5.47(10) 51 146
Ge1 Te2 Ge1 84.66(9) 74 146
Bi1 Te2 Ge1 90.131(5) 172 146
Bi1 Te2 Ge1 7.75(14) 148 146
Bi1 Te2 Ge1 84.40(10) 171 146
Bi1 Te2 Ge1 90.131(5) 123 146
Ge1 Te2 Ge1 95.34(9) 122 146

loop_
_geom_bond_atom_site_label_1
_geom_bond_atom_site_label_2
_geom_bond_distance
_geom_bond_site_symmetry_2
Ge1 Te2 2.896(2) 73_445
Ge1 Te2 2.896(2) 49_454
Ge1 Te2 2.896(2) 25_544
Te2 Bi1 2.896(2) 28
Te2 Bi1 2.896(2) 51
Te2 Bi1 2.896(2) 74
Te2 Ge1 2.896(2) 28
Te2 Ge1 2.896(2) 51
Te2 Ge1 2.896(2) 74
Te2 Bi1 2.896(2) 172
Te2 Bi1 2.896(2) 148
Te2 Bi1 2.896(2) 171
Te2 Bi1 2.896(2) 123
Te2 Ge1 2.896(2) 122
Te2 Ge1 2.896(2) 146

loop_
_publcif_info_datablock.id
_publcif_info_datablock.publ_exptl
_publcif_info_datablock.publ_geom
_publcif_info_datablock.structure
{f0f335e4-186b-4407-89c7-e78771cbb729} ? ? ?
{f2f74bf6-eabf-4192-afd0-c45a172ea15a} y y y

loop_
_publcif_info_exptl_table_extra_item
sin_theta_over_lambda_max
